data_7710578
loop_
_publ_author_name
'Brager, Dominique M.'
'Marwitz, Alexander C.'
'Cahill, Christopher L.'

_publ_section_title
;
 A spectroscopic, structural, and computational study of Ag-oxo
 interactions in Ag<sup>+</sup>/UO<sub>2</sub><sup>2+</sup> complexes.
;
_journal_name_full 'Dalton transactions (Cambridge, England : 2003)'
_journal_paper_doi 10.1039/d2dt01161a
_journal_year 2022
_chemical_formula_moiety 'C17 H12 Ag F N4 O9 U'
_chemical_formula_sum 'C17 H12 Ag F N4 O9 U'
_chemical_formula_weight 781.21
_space_group_crystal_system monoclinic
_space_group_IT_number 15
_space_group_name_Hall '-C 2yc'
_space_group_name_H-M_alt 'C 1 2/c 1'
_atom_sites_solution_hydrogens mixed
_audit_update_record
;
2022-05-20 deposited with the CCDC.	2022-06-22 downloaded from the CCDC.
;
_cell_angle_alpha 90
_cell_angle_beta 91.6850(10)
_cell_angle_gamma 90
_cell_formula_units_Z 8
_cell_length_a 16.8738(6)
_cell_length_b 11.6376(4)
_cell_length_c 20.8532(9)
_cell_measurement_reflns_used 9797
_cell_measurement_temperature 101(2)
_cell_measurement_theta_max 55.782
_cell_measurement_theta_min 4.710
_cell_volume 4093.2(3)
_computing_cell_refinement 'APEX3 v2019.1-0 (Bruker AXS)'
_computing_data_collection 'Bruker Instrument Service vV6.2.12'
_computing_data_reduction 'SAINT V8.40A (Bruker Nano, Inc., 2019)'
_computing_molecular_graphics 'shelXle (C.B. Huebschle, rev 958)'
_computing_publication_material 'shelXle (C.B. Huebschle, rev 958)'
_computing_structure_refinement 'SHELXL-2018/3 (Sheldrick, 2018)'
_computing_structure_solution 'SHELXT 2014/5 (Sheldrick, 2014)'
_diffrn_ambient_temperature 101(2)
_diffrn_detector_area_resol_mean 7.3910
_diffrn_measured_fraction_theta_full 0.996
_diffrn_measured_fraction_theta_max 0.997
_diffrn_measurement_device_type 'Bruker D8 QUEST'
_diffrn_measurement_method '\f and \w scans'
_diffrn_radiation_type MoK\a
_diffrn_radiation_wavelength 0.71073
_diffrn_reflns_av_R_equivalents 0.0378
_diffrn_reflns_av_unetI/netI 0.0217
_diffrn_reflns_Laue_measured_fraction_full 0.996
_diffrn_reflns_Laue_measured_fraction_max 0.997
_diffrn_reflns_limit_h_max 22
_diffrn_reflns_limit_h_min -22
_diffrn_reflns_limit_k_max 15
_diffrn_reflns_limit_k_min -15
_diffrn_reflns_limit_l_max 27
_diffrn_reflns_limit_l_min -27
_diffrn_reflns_number 36518
_diffrn_reflns_point_group_measured_fraction_full 0.996
_diffrn_reflns_point_group_measured_fraction_max 0.997
_diffrn_reflns_theta_full 25.242
_diffrn_reflns_theta_max 27.894
_diffrn_reflns_theta_min 2.126
_diffrn_source 'microfocus sealed tube'
_diffrn_source_type 'Incoatec I\mS 3.0'
_exptl_absorpt_coefficient_mu 8.929
_exptl_absorpt_correction_T_max 0.7456
_exptl_absorpt_correction_T_min 0.5402
_exptl_absorpt_correction_type multi-scan
_exptl_absorpt_process_details 'SADABS, G. Sheldrick (1999)'
_exptl_crystal_colour yellow
_exptl_crystal_density_diffrn 2.535
_exptl_crystal_description blocks
_exptl_crystal_F_000 2896
_exptl_crystal_recrystallization_method hydrothermal
_exptl_crystal_size_max 0.263
_exptl_crystal_size_mid 0.231
_exptl_crystal_size_min 0.098
_refine_diff_density_max 0.790
_refine_diff_density_min -0.713
_refine_diff_density_rms 0.086
_refine_ls_extinction_method none
_refine_ls_goodness_of_fit_ref 1.095
_refine_ls_hydrogen_treatment mixed
_refine_ls_matrix_type full
_refine_ls_number_parameters 308
_refine_ls_number_reflns 4888
_refine_ls_number_restraints 0
_refine_ls_restrained_S_all 1.095
_refine_ls_R_factor_all 0.0157
_refine_ls_R_factor_gt 0.0149
_refine_ls_shift/su_max 0.002
_refine_ls_shift/su_mean 0.000
_refine_ls_structure_factor_coef Fsqd
_refine_ls_weighting_details 'w=1/[\s^2^(Fo^2^)+11.0106P] where P=(Fo^2^+2Fc^2^)/3'
_refine_ls_weighting_scheme calc
_refine_ls_wR_factor_gt 0.0341
_refine_ls_wR_factor_ref 0.0344
_reflns_Friedel_coverage 0.000
_reflns_number_gt 4748
_reflns_number_total 4888
_reflns_threshold_expression 'I > 2\s(I)'
_cod_data_source_file d2dt01161a2.cif
_cod_data_source_block Cmpd4_DMB2_23_B
_cod_original_sg_symbol_H-M 'C 2/c'
_cod_database_code 7710578
_shelx_space_group_comment
;
The symmetry employed for this shelxl refinement is uniquely defined
by the following loop, which should always be used as a source of
symmetry information in preference to the above space-group names.
They are only intended as comments.
;

loop_
_space_group_symop_operation_xyz
'x, y, z'
'-x, y, -z+1/2'
'x+1/2, y+1/2, z'
'-x+1/2, y+1/2, -z+1/2'
'-x, -y, -z'
'x, -y, z-1/2'
'-x+1/2, -y+1/2, -z'
'x+1/2, -y+1/2, z-1/2'

loop_
_atom_site_label
_atom_site_type_symbol
_atom_site_fract_x
_atom_site_fract_y
_atom_site_fract_z
_atom_site_U_iso_or_equiv
_atom_site_adp_type
_atom_site_occupancy
_atom_site_site_symmetry_order
_atom_site_calc_flag
_atom_site_refinement_flags_posn
_atom_site_refinement_flags_adp
_atom_site_refinement_flags_occupancy
_atom_site_disorder_assembly
_atom_site_disorder_group
U1 U 0.70173(2) 0.41138(2) 0.20946(2) 0.01051(3) Uani 1 1 d . . . . .
Ag1 Ag 0.58110(2) 0.86224(2) 0.38639(2) 0.01825(5) Uani 1 1 d . . . . .
F1 F 0.29343(9) 0.33066(17) -0.03886(8) 0.0333(4) Uani 1 1 d . . . . .
O1 O 0.77166(10) 0.43390(15) 0.14896(8) 0.0157(3) Uani 1 1 d . . . . .
O2 O 0.63438(10) 0.38973(15) 0.27232(8) 0.0163(3) Uani 1 1 d . . . . .
O3 O 0.59799(10) 0.39532(14) 0.13615(8) 0.0143(3) Uani 1 1 d . . . . .
O4 O 0.65619(10) 0.33239(16) 0.04781(8) 0.0200(4) Uani 1 1 d . . . . .
O5 O 0.68954(10) 0.20912(14) 0.18652(8) 0.0154(3) Uani 1 1 d . . . . .
O6 O 0.79750(10) 0.29376(14) 0.26928(8) 0.0156(3) Uani 1 1 d . . . . .
O7 O 0.72017(10) 0.03118(14) 0.21867(8) 0.0163(3) Uani 1 1 d . . . . .
O8 O 0.83143(10) 0.11401(14) 0.29854(8) 0.0137(3) Uani 1 1 d . . . . .
O9 O 0.81549(12) 0.20959(17) 0.08030(9) 0.0219(4) Uani 1 1 d . . . . .
H2 H 0.825(2) 0.200(3) 0.0385(18) 0.034(9) Uiso 1 1 d . . . . .
H1 H 0.7739(19) 0.237(3) 0.0795(14) 0.017(8) Uiso 1 1 d . . . . .
N1 N 0.53077(12) 0.74533(18) 0.30211(9) 0.0154(4) Uani 1 1 d . . . . .
N2 N 0.54680(12) 0.97920(18) 0.29374(10) 0.0185(4) Uani 1 1 d . . . . .
N3 N 0.60044(12) 0.95889(18) 0.48258(9) 0.0166(4) Uani 1 1 d . . . . .
N4 N 0.54780(12) 1.05524(19) 0.57198(10) 0.0180(4) Uani 1 1 d . . . . .
C1 C 0.72809(14) 0.1378(2) 0.21953(11) 0.0128(4) Uani 1 1 d . . . . .
C2 C 0.79165(13) 0.1865(2) 0.26683(11) 0.0125(4) Uani 1 1 d . . . . .
C3 C 0.59650(14) 0.3598(2) 0.07741(11) 0.0141(4) Uani 1 1 d . . . . .
C4 C 0.51538(14) 0.3511(2) 0.04650(11) 0.0145(4) Uani 1 1 d . . . . .
C5 C 0.44882(15) 0.3407(2) 0.08404(12) 0.0187(5) Uani 1 1 d . . . . .
H5 H 0.454878 0.340518 0.129476 0.022 Uiso 1 1 calc R U . . .
C6 C 0.37356(16) 0.3306(3) 0.05554(13) 0.0245(6) Uani 1 1 d . . . . .
H6 H 0.328214 0.319868 0.080814 0.029 Uiso 1 1 calc R U . . .
C7 C 0.36662(15) 0.3367(2) -0.01062(13) 0.0207(5) Uani 1 1 d . . . . .
C8 C 0.43061(15) 0.3479(2) -0.04901(12) 0.0187(5) Uani 1 1 d . . . . .
H8 H 0.423774 0.351700 -0.094339 0.022 Uiso 1 1 calc R U . . .
C9 C 0.50577(14) 0.3538(2) -0.02015(11) 0.0168(5) Uani 1 1 d . . . . .
H9 H 0.550996 0.359607 -0.046025 0.020 Uiso 1 1 calc R U . . .
C10 C 0.500000 0.5680(3) 0.250000 0.0183(7) Uani 1 2 d S T P . .
H10 H 0.500001 0.486387 0.250000 0.022 Uiso 1 2 calc R U P . .
C11 C 0.53116(14) 0.6301(2) 0.30107(12) 0.0167(5) Uani 1 1 d . . . . .
H11 H 0.553702 0.589908 0.336804 0.020 Uiso 1 1 calc R U . . .
C12 C 0.500000 0.7978(3) 0.250000 0.0142(6) Uani 1 2 d S T P . .
C13 C 0.500000 0.9267(3) 0.250000 0.0141(6) Uani 1 2 d S T P . .
C14 C 0.54643(17) 1.0938(2) 0.29288(14) 0.0260(6) Uani 1 1 d . . . . .
H14 H 0.579448 1.133937 0.322982 0.031 Uiso 1 1 calc R U . . .
C15 C 0.500000 1.1562(3) 0.250000 0.0272(8) Uani 1 2 d S T P . .
H15 H 0.499998 1.237802 0.250001 0.033 Uiso 1 2 calc R U P . .
C16 C 0.54096(13) 1.0036(2) 0.51508(11) 0.0145(5) Uani 1 1 d . . . . .
C17 C 0.62017(15) 1.0589(2) 0.59974(12) 0.0206(5) Uani 1 1 d . . . . .
H17 H 0.626998 1.093940 0.640669 0.025 Uiso 1 1 calc R U . . .
C18 C 0.68541(15) 1.0127(2) 0.57033(12) 0.0202(5) Uani 1 1 d . . . . .
H18 H 0.736590 1.014380 0.590543 0.024 Uiso 1 1 calc R U . . .
C19 C 0.67316(15) 0.9644(2) 0.51063(12) 0.0200(5) Uani 1 1 d . . . . .
H19 H 0.717115 0.934269 0.488696 0.024 Uiso 1 1 calc R U . . .

loop_
_atom_site_aniso_label
_atom_site_aniso_U_11
_atom_site_aniso_U_22
_atom_site_aniso_U_33
_atom_site_aniso_U_23
_atom_site_aniso_U_13
_atom_site_aniso_U_12
U1 0.01246(5) 0.00825(5) 0.01070(4) -0.00048(3) -0.00154(3) 0.00044(3)
Ag1 0.01872(9) 0.02359(10) 0.01224(8) -0.00494(7) -0.00319(7) 0.00439(7)
F1 0.0153(8) 0.0531(11) 0.0308(9) 0.0026(8) -0.0089(6) -0.0029(7)
O1 0.0128(8) 0.0175(8) 0.0168(8) -0.0002(7) 0.0005(6) -0.0018(6)
O2 0.0186(9) 0.0158(8) 0.0143(8) 0.0006(6) 0.0010(7) 0.0003(7)
O3 0.0152(8) 0.0143(8) 0.0132(8) -0.0010(6) -0.0025(6) 0.0012(6)
O4 0.0145(8) 0.0290(10) 0.0163(8) -0.0056(7) -0.0010(7) 0.0015(7)
O5 0.0181(8) 0.0113(8) 0.0166(8) -0.0011(6) -0.0048(6) 0.0001(6)
O6 0.0198(9) 0.0086(8) 0.0180(8) -0.0003(6) -0.0053(6) -0.0001(6)
O7 0.0212(9) 0.0111(8) 0.0163(8) 0.0010(6) -0.0068(6) -0.0027(7)
O8 0.0154(8) 0.0097(8) 0.0157(8) -0.0002(6) -0.0032(6) 0.0006(6)
O9 0.0185(10) 0.0286(11) 0.0185(10) -0.0064(8) 0.0005(7) -0.0004(8)
N1 0.0155(10) 0.0188(10) 0.0119(9) -0.0001(8) 0.0001(7) 0.0035(8)
N2 0.0180(10) 0.0187(11) 0.0185(10) -0.0024(8) -0.0026(8) 0.0001(8)
N3 0.0154(10) 0.0207(11) 0.0137(10) -0.0025(8) -0.0019(8) 0.0048(8)
N4 0.0162(10) 0.0214(11) 0.0161(10) -0.0049(8) -0.0027(8) 0.0036(8)
C1 0.0157(11) 0.0112(11) 0.0115(10) -0.0018(8) -0.0003(8) -0.0024(8)
C2 0.0138(11) 0.0129(11) 0.0108(10) -0.0009(8) 0.0008(8) 0.0012(8)
C3 0.0153(11) 0.0121(11) 0.0148(11) 0.0005(9) -0.0024(9) 0.0010(8)
C4 0.0147(11) 0.0127(11) 0.0157(11) -0.0007(9) -0.0023(9) 0.0012(9)
C5 0.0192(12) 0.0222(13) 0.0145(11) 0.0005(9) -0.0008(9) -0.0010(10)
C6 0.0171(12) 0.0338(15) 0.0227(13) 0.0030(11) 0.0021(10) -0.0007(11)
C7 0.0139(12) 0.0232(13) 0.0244(13) -0.0017(10) -0.0069(10) -0.0005(10)
C8 0.0204(12) 0.0193(12) 0.0161(12) -0.0020(9) -0.0044(9) 0.0022(10)
C9 0.0163(12) 0.0190(12) 0.0151(11) -0.0023(9) -0.0004(9) 0.0022(9)
C10 0.0139(16) 0.0156(16) 0.0257(18) 0.000 0.0053(13) 0.000
C11 0.0155(11) 0.0186(12) 0.0162(12) 0.0030(9) 0.0025(9) 0.0044(9)
C12 0.0131(15) 0.0177(17) 0.0118(15) 0.000 0.0017(12) 0.000
C13 0.0142(16) 0.0163(16) 0.0120(15) 0.000 0.0015(12) 0.000
C14 0.0252(14) 0.0211(14) 0.0315(15) -0.0061(11) -0.0022(12) -0.0027(10)
C15 0.034(2) 0.0145(18) 0.033(2) 0.000 -0.0016(17) 0.000
C16 0.0141(11) 0.0149(11) 0.0143(11) -0.0001(9) -0.0024(9) 0.0025(9)
C17 0.0213(13) 0.0248(13) 0.0153(12) -0.0051(10) -0.0043(9) 0.0010(10)
C18 0.0174(12) 0.0235(13) 0.0193(12) 0.0001(10) -0.0058(9) 0.0021(10)
C19 0.0152(12) 0.0270(14) 0.0176(12) 0.0003(10) -0.0015(9) 0.0047(10)

loop_
_atom_type_symbol
_atom_type_description
_atom_type_scat_dispersion_real
_atom_type_scat_dispersion_imag
_atom_type_scat_source
C C 0.0033 0.0016 'International Tables Vol C Tables 4.2.6.8 and 6.1.1.4'
H H 0.0000 0.0000 'International Tables Vol C Tables 4.2.6.8 and 6.1.1.4'
Ag Ag -0.8971 1.1015 'International Tables Vol C Tables 4.2.6.8 and 6.1.1.4'
F F 0.0171 0.0103 'International Tables Vol C Tables 4.2.6.8 and 6.1.1.4'
N N 0.0061 0.0033 'International Tables Vol C Tables 4.2.6.8 and 6.1.1.4'
O O 0.0106 0.0060 'International Tables Vol C Tables 4.2.6.8 and 6.1.1.4'
U U -9.6767 9.6646 'International Tables Vol C Tables 4.2.6.8 and 6.1.1.4'

loop_
_geom_angle_atom_site_label_1
_geom_angle_atom_site_label_2
_geom_angle_atom_site_label_3
_geom_angle
_geom_angle_site_symmetry_1
_geom_angle_site_symmetry_3
_geom_angle_publ_flag
O1 U1 O2 177.90(7) . . ?
O1 U1 O3 92.78(7) . . ?
O2 U1 O3 89.32(7) . . ?
O1 U1 O5 93.31(7) . . ?
O2 U1 O5 87.44(7) . . ?
O3 U1 O5 74.30(6) . . ?
O1 U1 O7 89.65(7) . 4_655 ?
O2 U1 O7 88.47(7) . 4_655 ?
O3 U1 O7 148.50(6) . 4_655 ?
O5 U1 O7 136.92(6) . 4_655 ?
O1 U1 O8 87.96(7) . 4_655 ?
O2 U1 O8 92.14(7) . 4_655 ?
O3 U1 O8 82.17(6) . 4_655 ?
O5 U1 O8 156.47(6) . 4_655 ?
O7 U1 O8 66.53(5) 4_655 4_655 ?
O1 U1 O6 90.12(7) . . ?
O2 U1 O6 88.37(7) . . ?
O3 U1 O6 140.96(5) . . ?
O5 U1 O6 66.66(5) . . ?
O7 U1 O6 70.37(6) 4_655 . ?
O8 U1 O6 136.86(5) 4_655 . ?
N3 Ag1 N1 164.53(7) . . ?
N3 Ag1 N2 116.30(7) . . ?
N1 Ag1 N2 69.96(7) . . ?
N3 Ag1 N4 67.81(7) . 5_676 ?
N1 Ag1 N4 100.28(7) . 5_676 ?
N2 Ag1 N4 82.75(7) . 5_676 ?
N3 Ag1 O9 91.40(7) . 4_655 ?
N1 Ag1 O9 91.68(7) . 4_655 ?
N2 Ag1 O9 138.48(7) . 4_655 ?
N4 Ag1 O9 138.26(7) 5_676 4_655 ?
C3 O3 U1 130.54(15) . . ?
C1 O5 U1 119.98(14) . . ?
C2 O6 U1 119.28(14) . . ?
C1 O7 U1 120.65(14) . 4_645 ?
C2 O8 U1 119.88(14) . 4_645 ?
Ag1 O9 H2 102(2) 4_645 . ?
Ag1 O9 H1 109(2) 4_645 . ?
H2 O9 H1 102(3) . . ?
C12 N1 C11 116.5(2) . . ?
C12 N1 Ag1 117.63(17) . . ?
C11 N1 Ag1 125.90(16) . . ?
C14 N2 C13 116.4(2) . . ?
C14 N2 Ag1 125.04(18) . . ?
C13 N2 Ag1 114.25(17) . . ?
C16 N3 C19 116.8(2) . . ?
C16 N3 Ag1 122.76(15) . . ?
C19 N3 Ag1 120.25(16) . . ?
C16 N4 C17 117.0(2) . . ?
C16 N4 Ag1 114.85(15) . 5_676 ?
C17 N4 Ag1 128.14(17) . 5_676 ?
O7 C1 O5 126.8(2) . . ?
O7 C1 C2 116.5(2) . . ?
O5 C1 C2 116.7(2) . . ?
O6 C2 O8 127.4(2) . . ?
O6 C2 C1 116.4(2) . . ?
O8 C2 C1 116.2(2) . . ?
O4 C3 O3 124.1(2) . . ?
O4 C3 C4 120.9(2) . . ?
O3 C3 C4 114.9(2) . . ?
C5 C4 C9 119.3(2) . . ?
C5 C4 C3 120.3(2) . . ?
C9 C4 C3 120.3(2) . . ?
C6 C5 C4 120.5(2) . . ?
C6 C5 H5 119.7 . . ?
C4 C5 H5 119.7 . . ?
C7 C6 C5 118.1(2) . . ?
C7 C6 H6 120.9 . . ?
C5 C6 H6 120.9 . . ?
F1 C7 C8 118.4(2) . . ?
F1 C7 C6 118.7(2) . . ?
C8 C7 C6 122.9(2) . . ?
C7 C8 C9 118.5(2) . . ?
C7 C8 H8 120.8 . . ?
C9 C8 H8 120.8 . . ?
C8 C9 C4 120.6(2) . . ?
C8 C9 H9 119.7 . . ?
C4 C9 H9 119.7 . . ?
C11 C10 C11 116.7(3) 2_655 . ?
C11 C10 H10 121.6 2_655 . ?
C11 C10 H10 121.6 . . ?
N1 C11 C10 122.3(2) . . ?
N1 C11 H11 118.8 . . ?
C10 C11 H11 118.8 . . ?
N1 C12 N1 125.7(3) . 2_655 ?
N1 C12 C13 117.18(16) . . ?
N1 C12 C13 117.17(16) 2_655 . ?
N2 C13 N2 125.6(3) . 2_655 ?
N2 C13 C12 117.19(16) . . ?
N2 C13 C12 117.19(16) 2_655 . ?
N2 C14 C15 122.5(3) . . ?
N2 C14 H14 118.7 . . ?
C15 C14 H14 118.7 . . ?
C14 C15 C14 116.4(4) 2_655 . ?
C14 C15 H15 121.8 2_655 . ?
C14 C15 H15 121.8 . . ?
N4 C16 N3 125.6(2) . . ?
N4 C16 C16 116.9(3) . 5_676 ?
N3 C16 C16 117.5(3) . 5_676 ?
N4 C17 C18 121.6(2) . . ?
N4 C17 H17 119.2 . . ?
C18 C17 H17 119.2 . . ?
C19 C18 C17 117.3(2) . . ?
C19 C18 H18 121.3 . . ?
C17 C18 H18 121.3 . . ?
N3 C19 C18 121.6(2) . . ?
N3 C19 H19 119.2 . . ?
C18 C19 H19 119.2 . . ?

loop_
_geom_bond_atom_site_label_1
_geom_bond_atom_site_label_2
_geom_bond_distance
_geom_bond_site_symmetry_2
_geom_bond_publ_flag
U1 O1 1.7720(17) . ?
U1 O2 1.7780(17) . ?
U1 O3 2.2977(16) . ?
U1 O5 2.4096(16) . ?
U1 O7 2.4104(16) 4_655 ?
U1 O8 2.4282(16) 4_655 ?
U1 O6 2.4336(16) . ?
Ag1 N3 2.314(2) . ?
Ag1 N1 2.361(2) . ?
Ag1 N2 2.420(2) . ?
Ag1 N4 2.553(2) 5_676 ?
Ag1 O9 2.5713(19) 4_655 ?
F1 C7 1.354(3) . ?
O3 C3 1.292(3) . ?
O4 C3 1.238(3) . ?
O5 C1 1.249(3) . ?
O6 C2 1.253(3) . ?
O7 C1 1.248(3) . ?
O8 C2 1.254(3) . ?
O9 H2 0.90(4) . ?
O9 H1 0.77(3) . ?
N1 C12 1.338(2) . ?
N1 C11 1.341(3) . ?
N2 C14 1.333(3) . ?
N2 C13 1.336(2) . ?
N3 C16 1.333(3) . ?
N3 C19 1.345(3) . ?
N4 C16 1.332(3) . ?
N4 C17 1.337(3) . ?
C1 C2 1.543(3) . ?
C3 C4 1.499(3) . ?
C4 C5 1.393(3) . ?
C4 C9 1.395(3) . ?
C5 C6 1.391(3) . ?
C5 H5 0.9500 . ?
C6 C7 1.383(4) . ?
C6 H6 0.9500 . ?
C7 C8 1.369(4) . ?
C8 C9 1.389(3) . ?
C8 H8 0.9500 . ?
C9 H9 0.9500 . ?
C10 C11 1.379(3) 2_655 ?
C10 C11 1.379(3) . ?
C10 H10 0.9500 . ?
C11 H11 0.9500 . ?
C12 C13 1.500(5) . ?
C14 C15 1.378(3) . ?
C14 H14 0.9500 . ?
C15 H15 0.9500 . ?
C16 C16 1.504(4) 5_676 ?
C17 C18 1.384(4) . ?
C17 H17 0.9500 . ?
C18 C19 1.376(3) . ?
C18 H18 0.9500 . ?
C19 H19 0.9500 . ?
